data_4123687
loop_
_publ_author_name
'Tymonko, Steven A.'
'Smith, Russell C.'
'Ambrosi, Andrea'
'Denmark, Scott E.'

_publ_contact_author
; 
Scott R. Wilson 
University of Illinois 
School of Chemical Sciences, Box 59-1 
505 South Mathews Avenue 
Urbana, Illinois  61801 
USA 
;
_publ_section_title
;
 Mechanistic significance of the si-o-pd bond in the palladium-catalyzed
 cross-coupling reactions of alkenylsilanolates.
;
_journal_issue 19
_journal_name_full 'Journal of the American Chemical Society'
_journal_page_first 6192
_journal_page_last 6199
_journal_paper_doi 10.1021/jacs.5b02515
_journal_volume 137
_journal_year 2015
_chemical_formula_moiety 'C53 H50 O P2 Pd Si, 0.5(C6 H6)'
_chemical_formula_sum 'C56 H53 O P2 Pd Si'
_chemical_formula_weight 938.41
_chemical_name_systematic
; 
? 
;
_space_group_IT_number 14
_symmetry_cell_setting monoclinic
_symmetry_space_group_name_Hall '-P 2yn'
_symmetry_space_group_name_H-M 'P 1 21/n 1'
_atom_sites_solution_hydrogens geom
_atom_sites_solution_primary direct
_atom_sites_solution_secondary difmap
_audit_creation_method SHELXL-97
_audit_update_record
; 
2008-01-03   text and data added, srw 
;
_cell_angle_alpha 90.00
_cell_angle_beta 111.315(3)
_cell_angle_gamma 90.00
_cell_formula_units_Z 4
_cell_length_a 19.9632(11)
_cell_length_b 11.8061(6)
_cell_length_c 21.5367(12)
_cell_measurement_reflns_used 8266
_cell_measurement_temperature 193(2)
_cell_measurement_theta_max 26.60
_cell_measurement_theta_min 2.38
_cell_volume 4728.7(5)
_computing_cell_refinement 'SAINT V7.23A (Bruker, 2005)'
_computing_data_collection 'APEX2 V2.0-1 (Bruker, 2004)'
_computing_data_reduction
; 
SAINT V7.23A, XPREP V2005/2, SADABS V2007/4, (Bruker, 2005 & 2007) 
;
_computing_molecular_graphics 'SHELXTL V6.12 (Bruker, 2005)'
_computing_publication_material 'XCIF V6.12 (Bruker, 2005)'
_computing_structure_refinement 'SHELXTL V6.12 (Bruker, 2005)'
_computing_structure_solution 'SHELXTL V6.12 (Bruker, 2005)'
_diffrn_ambient_temperature 193(2)
_diffrn_measured_fraction_theta_full 0.995
_diffrn_measured_fraction_theta_max 0.995
_diffrn_measurement_device 'Bruker Kappa/ApexII CCD'
_diffrn_measurement_method 'profile data from \f and \w scans'
_diffrn_radiation_monochromator graphite
_diffrn_radiation_source 'fine-focus sealed tube'
_diffrn_radiation_type MoK\a
_diffrn_radiation_wavelength 0.71073
_diffrn_radiation_wavelength_id ga45xas
_diffrn_reflns_av_R_equivalents 0.0591
_diffrn_reflns_av_sigmaI/netI 0.0385
_diffrn_reflns_limit_h_max 25
_diffrn_reflns_limit_h_min -25
_diffrn_reflns_limit_k_max 14
_diffrn_reflns_limit_k_min -14
_diffrn_reflns_limit_l_max 27
_diffrn_reflns_limit_l_min -27
_diffrn_reflns_number 61435
_diffrn_reflns_theta_full 26.78
_diffrn_reflns_theta_max 26.78
_diffrn_reflns_theta_min 1.74
_exptl_absorpt_coefficient_mu 0.524
_exptl_absorpt_correction_T_max 0.9460
_exptl_absorpt_correction_T_min 0.7940
_exptl_absorpt_correction_type integration
_exptl_absorpt_process_details 'SHELXTL/XPREP V2005/2 (Bruker, 2005)'
_exptl_crystal_colour colourless
_exptl_crystal_density_diffrn 1.318
_exptl_crystal_density_method 'not measured'
_exptl_crystal_description prism
_exptl_crystal_F_000 1948
_exptl_crystal_id ga45xas
_exptl_crystal_preparation
; 
The data crystal was mounted using epoxy to a 0.3 mm cryo-loop 
(Hampton Research) with the (-4 -2 3) scattering planes roughly 
normal to the spindle axis. 
;
_exptl_crystal_size_max 0.56
_exptl_crystal_size_mid 0.18
_exptl_crystal_size_min 0.12
_refine_diff_density_max 2.124
_refine_diff_density_min -0.654
_refine_diff_density_rms 0.067
_refine_ls_extinction_method none
_refine_ls_goodness_of_fit_ref 1.009
_refine_ls_hydrogen_treatment noref
_refine_ls_matrix_type full
_refine_ls_number_parameters 668
_refine_ls_number_reflns 10045
_refine_ls_number_restraints 595
_refine_ls_restrained_S_all 1.020
_refine_ls_R_factor_all 0.0557
_refine_ls_R_factor_gt 0.0370
_refine_ls_shift/su_max 0.017
_refine_ls_shift/su_mean 0.001
_refine_ls_structure_factor_coef Fsqd
_refine_ls_weighting_details 'calc w=1/[\s^2^(Fo^2^)+(0.0405P)^2^+4.7706P] where P=(Fo^2^+2Fc^2^)/3'
_refine_ls_weighting_scheme calc
_refine_ls_wR_factor_gt 0.0861
_refine_ls_wR_factor_ref 0.0954
_reflns_number_gt 7724
_reflns_number_total 10045
_reflns_threshold_expression >2sigma(I)
_cod_data_source_file ja5b02515_si_004.cif
_cod_data_source_block ga45xasd
_cod_depositor_comments
;
The following automatic conversions were performed:

'_symmetry_cell_setting' value 'Monoclinic' changed to 'monoclinic'
according to
/usr/data/users/saulius/crontab/automatic-downloads/rss-feeds/ACS/lib/dictionaries/cif_core.dic
dictionary named 'cif_core.dic' version 2.4.2 from 2011-04-26.

Automatic conversion script
Id: cif_fix_values 3271 2015-04-21 07:52:19Z andrius 

 Adding full bibliography for 4123686--4123687.cif.
;
_cod_original_sg_symbol_Hall '-P 2yn '
_cod_original_sg_symbol_H-M 'P 21/n  '
_cod_database_code 4123687

loop_
_symmetry_equiv_pos_as_xyz
'x, y, z'
'-x+1/2, y+1/2, -z+1/2'
'-x, -y, -z'
'x-1/2, -y-1/2, z-1/2'

loop_
_atom_site_label
_atom_site_type_symbol
_atom_site_fract_x
_atom_site_fract_y
_atom_site_fract_z
_atom_site_U_iso_or_equiv
_atom_site_adp_type
_atom_site_occupancy
_atom_site_symmetry_multiplicity
_atom_site_calc_flag
_atom_site_refinement_flags
_atom_site_disorder_assembly
_atom_site_disorder_group
C1 C 0.88280(15) 0.3529(2) 0.03625(14) 0.0303(6) Uani 1 1 d . . .
C2 C 0.88595(17) 0.2386(3) 0.05075(17) 0.0445(8) Uani 1 1 d . . .
H2 H 0.8428 0.1975 0.0432 0.053 Uiso 1 1 calc R . .
C3 C 0.9516(2) 0.1836(3) 0.07618(19) 0.0559(9) Uani 1 1 d . . .
H3 H 0.9534 0.1050 0.0862 0.067 Uiso 1 1 calc R . .
C4 C 1.01410(19) 0.2428(3) 0.08693(18) 0.0519(9) Uani 1 1 d . . .
H4 H 1.0592 0.2054 0.1052 0.062 Uiso 1 1 calc R . .
C5 C 1.01147(17) 0.3551(3) 0.07150(18) 0.0483(8) Uani 1 1 d . . .
H5 H 1.0548 0.3951 0.0780 0.058 Uiso 1 1 calc R . .
C6 C 0.94626(16) 0.4112(3) 0.04639(16) 0.0389(7) Uani 1 1 d . . .
H6 H 0.9449 0.4896 0.0361 0.047 Uiso 1 1 calc R . .
C7 C 0.73766(14) 0.3561(2) 0.03728(14) 0.0282(6) Uani 1 1 d . . .
C8 C 0.73141(16) 0.4011(2) 0.09449(15) 0.0363(7) Uani 1 1 d . . .
H8 H 0.7582 0.4665 0.1146 0.044 Uiso 1 1 calc R . .
C9 C 0.68618(18) 0.3509(3) 0.12247(17) 0.0441(8) Uani 1 1 d . . .
H9 H 0.6827 0.3813 0.1620 0.053 Uiso 1 1 calc R . .
C10 C 0.64619(17) 0.2568(3) 0.09287(17) 0.0460(8) Uani 1 1 d . . .
H10 H 0.6141 0.2240 0.1113 0.055 Uiso 1 1 calc R . .
C11 C 0.65278(17) 0.2105(3) 0.03669(17) 0.0418(7) Uani 1 1 d . . .
H11 H 0.6259 0.1449 0.0169 0.050 Uiso 1 1 calc R . .
C12 C 0.69851(16) 0.2594(2) 0.00893(15) 0.0361(7) Uani 1 1 d . . .
H12 H 0.7032 0.2269 -0.0296 0.043 Uiso 1 1 calc R . .
C13 C 0.76276(16) 0.3923(2) -0.08556(14) 0.0321(6) Uani 1 1 d . . .
C14 C 0.68926(17) 0.3969(2) -0.12207(15) 0.0383(7) Uani 1 1 d . . .
H14 H 0.6568 0.4147 -0.1004 0.046 Uiso 1 1 calc R . .
C15 C 0.6632(2) 0.3757(3) -0.18991(17) 0.0507(9) Uani 1 1 d . . .
H15 H 0.6129 0.3772 -0.2144 0.061 Uiso 1 1 calc R . .
C16 C 0.7099(2) 0.3525(4) -0.22183(18) 0.0626(11) Uani 1 1 d . . .
H16 H 0.6919 0.3390 -0.2685 0.075 Uiso 1 1 calc R . .
C17 C 0.7830(2) 0.3486(4) -0.18645(18) 0.0610(10) Uani 1 1 d . . .
H17 H 0.8151 0.3329 -0.2089 0.073 Uiso 1 1 calc R . .
C18 C 0.80981(18) 0.3676(3) -0.11823(16) 0.0435(7) Uani 1 1 d . . .
H18 H 0.8601 0.3639 -0.0938 0.052 Uiso 1 1 calc R . .
C19 C 0.77642(14) 0.9115(2) -0.01550(13) 0.0264(6) Uani 1 1 d . . .
C20 C 0.70198(15) 0.9210(2) -0.04390(15) 0.0339(6) Uani 1 1 d . . .
H20 H 0.6729 0.8790 -0.0257 0.041 Uiso 1 1 calc R . .
C21 C 0.66966(16) 0.9905(3) -0.09820(16) 0.0402(7) Uani 1 1 d . . .
H21 H 0.6187 0.9955 -0.1171 0.048 Uiso 1 1 calc R . .
C22 C 0.71068(18) 1.0523(3) -0.12501(16) 0.0443(8) Uani 1 1 d . . .
H22 H 0.6884 1.0995 -0.1626 0.053 Uiso 1 1 calc R . .
C23 C 0.78413(18) 1.0452(3) -0.09707(17) 0.0488(8) Uani 1 1 d . . .
H23 H 0.8128 1.0888 -0.1150 0.059 Uiso 1 1 calc R . .
C24 C 0.81720(16) 0.9749(3) -0.04262(15) 0.0383(7) Uani 1 1 d . . .
H24 H 0.8682 0.9704 -0.0240 0.046 Uiso 1 1 calc R . .
C25 C 0.90770(14) 0.8554(2) 0.09414(14) 0.0281(6) Uani 1 1 d . . .
C26 C 0.93235(15) 0.9122(2) 0.15464(15) 0.0344(6) Uani 1 1 d . . .
H26 H 0.8998 0.9319 0.1759 0.041 Uiso 1 1 calc R . .
C27 C 1.00454(17) 0.9402(3) 0.18411(17) 0.0453(8) Uani 1 1 d . . .
H27 H 1.0214 0.9778 0.2260 0.054 Uiso 1 1 calc R . .
C28 C 1.05152(16) 0.9143(3) 0.15341(18) 0.0481(8) Uani 1 1 d . . .
H28 H 1.1006 0.9354 0.1735 0.058 Uiso 1 1 calc R . .
C29 C 1.02808(16) 0.8579(3) 0.09347(18) 0.0460(8) Uani 1 1 d . . .
H29 H 1.0609 0.8405 0.0721 0.055 Uiso 1 1 calc R . .
C30 C 0.95657(15) 0.8263(3) 0.06419(16) 0.0377(7) Uani 1 1 d . . .
H30 H 0.9408 0.7847 0.0236 0.045 Uiso 1 1 calc R . .
C31 C 0.77019(14) 0.8509(2) 0.11064(14) 0.0306(6) Uani 1 1 d . . .
C32 C 0.75173(18) 0.7660(3) 0.14562(17) 0.0464(8) Uani 1 1 d . . .
H32 H 0.7615 0.6891 0.1389 0.056 Uiso 1 1 calc R . .
C33 C 0.7190(2) 0.7929(4) 0.1905(2) 0.0631(11) Uani 1 1 d . . .
H33 H 0.7065 0.7343 0.2146 0.076 Uiso 1 1 calc R . .
C34 C 0.70468(19) 0.9027(4) 0.20044(18) 0.0579(10) Uani 1 1 d . . .
H34 H 0.6822 0.9203 0.2312 0.070 Uiso 1 1 calc R . .
C35 C 0.72269(18) 0.9881(3) 0.16603(17) 0.0504(9) Uani 1 1 d . . .
H35 H 0.7130 1.0646 0.1734 0.061 Uiso 1 1 calc R . .
C36 C 0.75495(16) 0.9628(3) 0.12051(15) 0.0379(7) Uani 1 1 d . . .
H36 H 0.7666 1.0218 0.0962 0.046 Uiso 1 1 calc R . .
O1 O 0.89575(17) 0.5951(3) 0.11660(16) 0.0573(10) Uani 0.836(3) 1 d PDU A 1
Si1 Si 0.94165(10) 0.56338(14) 0.18902(8) 0.0400(4) Uani 0.836(3) 1 d PDU A 1
C37 C 0.93312(18) 0.4132(3) 0.21283(17) 0.0345(8) Uani 0.836(3) 1 d PDU A 1
H37 H 0.8922 0.3726 0.1848 0.041 Uiso 0.836(3) 1 calc PR A 1
C38 C 0.97808(19) 0.3572(3) 0.26475(18) 0.0388(8) Uani 0.836(3) 1 d PDU A 1
H38 H 1.0227 0.3945 0.2862 0.047 Uiso 0.836(3) 1 calc PR A 1
C39 C 0.97161(17) 0.2487(2) 0.29502(14) 0.0400(9) Uani 0.836(3) 1 d PGDU A 1
C40 C 0.91842(19) 0.1730(3) 0.25883(13) 0.0446(9) Uani 0.836(3) 1 d PGDU A 1
H40 H 0.8898 0.1889 0.2137 0.054 Uiso 0.836(3) 1 calc PR A 1
C41 C 0.9071(2) 0.0741(3) 0.28867(17) 0.0523(11) Uani 0.836(3) 1 d PGU A 1
H41 H 0.8708 0.0224 0.2639 0.063 Uiso 0.836(3) 1 calc PR A 1
C42 C 0.9491(3) 0.0509(3) 0.35469(18) 0.0568(12) Uani 0.836(3) 1 d PGU A 1
H42 H 0.9413 -0.0167 0.3751 0.068 Uiso 0.836(3) 1 calc PR A 1
C43 C 1.0022(2) 0.1266(3) 0.39088(14) 0.0633(13) Uani 0.836(3) 1 d PGU A 1
H43 H 1.0309 0.1107 0.4360 0.076 Uiso 0.836(3) 1 calc PR A 1
C44 C 1.01352(18) 0.2255(2) 0.36105(15) 0.0561(12) Uani 0.836(3) 1 d PGDU A 1
H44 H 1.0499 0.2772 0.3858 0.067 Uiso 0.836(3) 1 calc PR A 1
C45 C 0.9180(3) 0.6454(4) 0.2533(2) 0.0570(12) Uani 0.836(3) 1 d PDU A 1
H45A H 0.9201 0.7268 0.2452 0.085 Uiso 0.836(3) 1 calc PR A 1
H45B H 0.9523 0.6269 0.2979 0.085 Uiso 0.836(3) 1 calc PR A 1
H45C H 0.8693 0.6252 0.2503 0.085 Uiso 0.836(3) 1 calc PR A 1
C46 C 1.0398(2) 0.5881(5) 0.2067(3) 0.0529(13) Uani 0.836(3) 1 d PDU A 1
H46A H 1.0471 0.6667 0.1960 0.079 Uiso 0.836(3) 1 calc PR A 1
H46B H 1.0562 0.5368 0.1794 0.079 Uiso 0.836(3) 1 calc PR A 1
H46C H 1.0673 0.5737 0.2540 0.079 Uiso 0.836(3) 1 calc PR A 1
C47 C 0.71438(11) 0.6444(3) -0.04464(12) 0.0387(9) Uani 0.836(3) 1 d PGDU A 1
C48 C 0.70876(14) 0.6710(3) -0.10922(13) 0.0529(10) Uani 0.836(3) 1 d PGDU A 1
C49 C 0.64150(17) 0.6883(3) -0.15840(11) 0.0757(14) Uani 0.836(3) 1 d PGDU A 1
H49 H 0.6377 0.7065 -0.2025 0.091 Uiso 0.836(3) 1 calc PR A 1
C50 C 0.57988(13) 0.6790(3) -0.14300(16) 0.0855(17) Uani 0.836(3) 1 d PGU A 1
H50 H 0.5339 0.6908 -0.1766 0.103 Uiso 0.836(3) 1 calc PR A 1
C51 C 0.58551(11) 0.6524(3) -0.07843(18) 0.0737(14) Uani 0.836(3) 1 d PGU A 1
H51 H 0.5434 0.6460 -0.0679 0.088 Uiso 0.836(3) 1 calc PR A 1
C52 C 0.65276(14) 0.6351(3) -0.02924(13) 0.0537(12) Uani 0.836(3) 1 d PGU A 1
H52 H 0.6566 0.6169 0.0149 0.064 Uiso 0.836(3) 1 calc PR A 1
C53 C 0.7736(3) 0.6816(4) -0.1269(2) 0.0615(12) Uani 0.836(3) 1 d PDU A 1
H53A H 0.8167 0.6684 -0.0871 0.092 Uiso 0.836(3) 1 calc PR A 1
H53B H 0.7756 0.7579 -0.1441 0.092 Uiso 0.836(3) 1 calc PR A 1
H53C H 0.7715 0.6255 -0.1611 0.092 Uiso 0.836(3) 1 calc PR A 1
P1 P 0.79743(4) 0.42866(6) 0.00311(4) 0.02671(15) Uani 1 1 d . A .
P2 P 0.81443(3) 0.81169(6) 0.05329(3) 0.02462(15) Uani 1 1 d . A .
Pd1 Pd 0.807277(10) 0.618842(16) 0.031267(10) 0.02554(7) Uani 1 1 d D . .
C54 C 0.45528(19) 1.0902(3) -0.0263(2) 0.0567(10) Uani 1 1 d . . .
H54 H 0.4243 1.1526 -0.0447 0.085 Uiso 1 1 calc R . .
C55 C 0.47291(18) 1.0163(3) -0.0679(2) 0.0548(9) Uani 1 1 d . . .
H55 H 0.4541 1.0278 -0.1148 0.066 Uiso 1 1 calc R . .
C56 C 0.51767(18) 0.9264(3) -0.0412(2) 0.0533(9) Uani 1 1 d . . .
H56 H 0.5299 0.8757 -0.0696 0.080 Uiso 1 1 calc R . .
C57 C 0.7312(5) 0.6467(15) -0.0583(4) 0.039(3) Uani 0.164(3) 1 d PGDU A 2
C58 C 0.6581(6) 0.6500(14) -0.0695(5) 0.052(2) Uani 0.164(3) 1 d PGDU A 2
C59 C 0.6087(5) 0.6720(16) -0.1330(6) 0.070(3) Uani 0.164(3) 1 d PGDU A 2
H59 H 0.5588 0.6743 -0.1407 0.084 Uiso 0.164(3) 1 calc PR A 2
C60 C 0.6324(7) 0.6906(16) -0.1854(4) 0.074(3) Uani 0.164(3) 1 d PGU A 2
H60 H 0.5986 0.7057 -0.2288 0.089 Uiso 0.164(3) 1 calc PR A 2
C61 C 0.7054(8) 0.6873(14) -0.1742(4) 0.061(3) Uani 0.164(3) 1 d PGU A 2
H61 H 0.7216 0.7000 -0.2100 0.074 Uiso 0.164(3) 1 calc PR A 2
C62 C 0.7548(6) 0.6653(15) -0.1107(5) 0.051(3) Uani 0.164(3) 1 d PGU A 2
H62 H 0.8048 0.6630 -0.1030 0.061 Uiso 0.164(3) 1 calc PR A 2
C63 C 0.6321(9) 0.627(2) -0.0144(8) 0.054(3) Uani 0.164(3) 1 d PDU A 2
H63A H 0.5795 0.6312 -0.0313 0.081 Uiso 0.164(3) 1 calc PR A 2
H63B H 0.6521 0.6838 0.0208 0.081 Uiso 0.164(3) 1 calc PR A 2
H63C H 0.6476 0.5514 0.0037 0.081 Uiso 0.164(3) 1 calc PR A 2
O2 O 0.8723(6) 0.5763(12) 0.1277(4) 0.040(3) Uani 0.164(3) 1 d PDU A 2
Si2 Si 0.9356(5) 0.5755(8) 0.1952(4) 0.0400(4) Uani 0.164(3) 1 d PDU A 2
C64 C 0.9556(9) 0.4416(10) 0.2438(6) 0.053(3) Uani 0.164(3) 1 d PDU A 2
H64 H 0.9883 0.4528 0.2882 0.063 Uiso 0.164(3) 1 calc PR A 2
C65 C 0.9357(10) 0.3356(10) 0.2321(7) 0.049(3) Uani 0.164(3) 1 d PDU A 2
H65 H 0.9046 0.3206 0.1876 0.059 Uiso 0.164(3) 1 calc PR A 2
C66 C 0.9530(10) 0.2359(10) 0.2758(7) 0.048(3) Uani 0.164(3) 1 d PGDU A 2
C67 C 1.0009(10) 0.2467(12) 0.3411(8) 0.057(3) Uani 0.164(3) 1 d PGDU A 2
H67 H 1.0304 0.3120 0.3543 0.069 Uiso 0.164(3) 1 calc PR A 2
C68 C 1.0055(14) 0.1618(17) 0.3873(8) 0.062(3) Uani 0.164(3) 1 d PGU A 2
H68 H 1.0382 0.1691 0.4319 0.075 Uiso 0.164(3) 1 calc PR A 2
C69 C 0.9622(15) 0.0662(17) 0.3680(10) 0.058(3) Uani 0.164(3) 1 d PGU A 2
H69 H 0.9654 0.0081 0.3995 0.070 Uiso 0.164(3) 1 calc PR A 2
C70 C 0.9143(14) 0.0554(14) 0.3027(11) 0.053(3) Uani 0.164(3) 1 d PGU A 2
H70 H 0.8847 -0.0099 0.2896 0.063 Uiso 0.164(3) 1 calc PR A 2
C71 C 0.9097(12) 0.1403(11) 0.2566(8) 0.050(3) Uani 0.164(3) 1 d PGDU A 2
H71 H 0.8769 0.1329 0.2119 0.060 Uiso 0.164(3) 1 calc PR A 2
C72 C 0.9224(15) 0.6811(15) 0.2555(8) 0.064(5) Uani 0.164(3) 1 d PDU A 2
H72A H 0.9248 0.7581 0.2395 0.096 Uiso 0.164(3) 1 calc PR A 2
H72B H 0.9602 0.6710 0.2995 0.096 Uiso 0.164(3) 1 calc PR A 2
H72C H 0.8752 0.6691 0.2589 0.096 Uiso 0.164(3) 1 calc PR A 2
C73 C 1.0243(6) 0.612(2) 0.1876(11) 0.051(4) Uani 0.164(3) 1 d PDU A 2
H73A H 1.0248 0.6928 0.1770 0.077 Uiso 0.164(3) 1 calc PR A 2
H73B H 1.0305 0.5668 0.1520 0.077 Uiso 0.164(3) 1 calc PR A 2
H73C H 1.0635 0.5959 0.2298 0.077 Uiso 0.164(3) 1 calc PR A 2

loop_
_atom_site_aniso_label
_atom_site_aniso_U_11
_atom_site_aniso_U_22
_atom_site_aniso_U_33
_atom_site_aniso_U_23
_atom_site_aniso_U_13
_atom_site_aniso_U_12
C1 0.0322(14) 0.0292(14) 0.0287(15) 0.0023(11) 0.0102(12) 0.0033(11)
C2 0.0411(18) 0.0342(17) 0.056(2) 0.0091(15) 0.0148(16) 0.0049(13)
C3 0.055(2) 0.040(2) 0.070(3) 0.0205(18) 0.0202(19) 0.0166(16)
C4 0.0421(19) 0.061(2) 0.050(2) 0.0096(17) 0.0141(16) 0.0211(17)
C5 0.0339(17) 0.055(2) 0.057(2) -0.0017(17) 0.0176(16) 0.0016(15)
C6 0.0356(16) 0.0357(16) 0.0470(19) 0.0018(13) 0.0169(14) -0.0002(13)
C7 0.0268(13) 0.0255(14) 0.0312(15) 0.0020(11) 0.0094(11) -0.0009(10)
C8 0.0400(16) 0.0322(16) 0.0364(17) -0.0042(12) 0.0134(13) -0.0044(12)
C9 0.0501(19) 0.0468(19) 0.0426(19) 0.0002(15) 0.0254(16) 0.0009(15)
C10 0.0381(17) 0.049(2) 0.057(2) 0.0092(16) 0.0245(16) -0.0031(15)
C11 0.0380(17) 0.0348(17) 0.050(2) 0.0017(14) 0.0136(15) -0.0097(13)
C12 0.0403(16) 0.0299(15) 0.0373(17) -0.0024(12) 0.0131(13) -0.0047(12)
C13 0.0414(16) 0.0249(14) 0.0286(15) -0.0004(11) 0.0111(12) 0.0008(12)
C14 0.0420(17) 0.0348(16) 0.0347(17) -0.0019(13) 0.0098(13) 0.0054(13)
C15 0.051(2) 0.051(2) 0.0387(19) -0.0034(16) 0.0025(15) 0.0087(16)
C16 0.075(3) 0.075(3) 0.0320(19) -0.0052(18) 0.0121(18) 0.013(2)
C17 0.072(3) 0.076(3) 0.043(2) -0.0050(19) 0.030(2) 0.009(2)
C18 0.0453(18) 0.049(2) 0.0382(18) 0.0003(15) 0.0180(15) 0.0047(15)
C19 0.0278(13) 0.0215(13) 0.0285(14) -0.0026(10) 0.0085(11) -0.0020(10)
C20 0.0305(15) 0.0297(14) 0.0402(17) 0.0038(12) 0.0112(13) -0.0018(11)
C21 0.0335(16) 0.0362(17) 0.0434(18) 0.0039(14) 0.0049(14) 0.0029(13)
C22 0.051(2) 0.0393(18) 0.0383(18) 0.0125(14) 0.0117(15) 0.0059(15)
C23 0.0484(19) 0.050(2) 0.051(2) 0.0196(16) 0.0214(16) -0.0036(16)
C24 0.0314(15) 0.0405(17) 0.0416(18) 0.0083(14) 0.0115(13) -0.0022(13)
C25 0.0258(13) 0.0238(13) 0.0327(15) 0.0042(11) 0.0082(11) -0.0023(10)
C26 0.0326(15) 0.0332(16) 0.0338(16) -0.0013(12) 0.0078(13) -0.0037(12)
C27 0.0377(17) 0.0443(19) 0.0418(19) -0.0044(15) 0.0000(14) -0.0084(14)
C28 0.0252(15) 0.0478(19) 0.061(2) 0.0058(17) 0.0032(15) -0.0075(13)
C29 0.0266(15) 0.050(2) 0.063(2) 0.0054(17) 0.0180(15) 0.0011(14)
C30 0.0312(15) 0.0396(17) 0.0423(18) -0.0038(14) 0.0134(13) 0.0005(13)
C31 0.0259(13) 0.0353(15) 0.0312(15) 0.0013(12) 0.0111(12) -0.0017(11)
C32 0.0508(19) 0.0425(18) 0.055(2) 0.0039(15) 0.0293(17) -0.0031(15)
C33 0.071(3) 0.072(3) 0.065(3) 0.014(2) 0.045(2) 0.000(2)
C34 0.051(2) 0.087(3) 0.044(2) 0.003(2) 0.0281(17) 0.014(2)
C35 0.051(2) 0.058(2) 0.044(2) -0.0020(17) 0.0186(16) 0.0175(17)
C36 0.0421(17) 0.0370(16) 0.0365(17) 0.0008(13) 0.0166(14) 0.0064(13)
O1 0.0536(19) 0.0347(18) 0.0600(19) -0.0035(14) -0.0074(16) 0.0005(15)
Si1 0.0507(6) 0.0305(6) 0.0339(6) -0.0027(4) 0.0096(5) -0.0050(5)
C37 0.0343(18) 0.0322(18) 0.0291(19) -0.0067(14) 0.0021(15) -0.0103(14)
C38 0.0337(18) 0.0309(18) 0.043(2) 0.0022(15) 0.0028(15) -0.0002(14)
C39 0.033(2) 0.0342(18) 0.049(2) 0.0000(16) 0.0106(17) 0.0018(14)
C40 0.052(2) 0.030(2) 0.056(2) -0.0052(17) 0.0249(18) -0.0064(18)
C41 0.062(2) 0.039(2) 0.060(3) 0.0030(19) 0.026(2) -0.004(2)
C42 0.057(3) 0.040(2) 0.070(3) 0.009(2) 0.020(2) -0.0041(19)
C43 0.060(2) 0.039(3) 0.078(3) 0.019(2) 0.009(2) -0.005(2)
C44 0.048(2) 0.040(2) 0.063(3) 0.023(2) 0.000(2) 0.0050(18)
C45 0.077(3) 0.033(3) 0.057(3) -0.0027(19) 0.020(2) 0.000(2)
C46 0.047(2) 0.051(3) 0.048(3) 0.018(2) 0.002(2) -0.005(2)
C47 0.0389(19) 0.0201(16) 0.043(2) -0.0015(15) -0.0015(16) 0.0015(15)
C48 0.065(2) 0.0254(17) 0.046(2) -0.0016(16) -0.0057(19) 0.0016(18)
C49 0.080(3) 0.038(2) 0.066(3) -0.009(2) -0.025(2) 0.010(2)
C50 0.064(3) 0.044(2) 0.096(3) -0.017(2) -0.034(3) 0.012(2)
C51 0.038(2) 0.044(2) 0.111(3) -0.020(2) -0.006(2) 0.0043(18)
C52 0.033(2) 0.030(2) 0.083(3) -0.013(2) 0.002(2) -0.0005(19)
C53 0.094(3) 0.042(2) 0.043(2) 0.0042(19) 0.018(2) -0.005(2)
P1 0.0286(3) 0.0230(3) 0.0273(4) 0.0008(3) 0.0087(3) -0.0002(3)
P2 0.0228(3) 0.0225(3) 0.0276(4) 0.0008(3) 0.0080(3) -0.0017(3)
Pd1 0.02544(11) 0.02156(10) 0.02703(11) 0.00139(8) 0.00645(8) -0.00094(8)
C54 0.0379(18) 0.053(2) 0.078(3) -0.0009(19) 0.0196(19) 0.0008(15)
C55 0.0406(19) 0.065(2) 0.059(2) -0.0052(19) 0.0176(17) -0.0092(17)
C56 0.0401(18) 0.051(2) 0.074(3) -0.0139(19) 0.0272(19) -0.0073(16)
C57 0.045(4) 0.015(5) 0.041(5) -0.005(5) -0.004(4) -0.003(5)
C58 0.041(4) 0.025(4) 0.068(4) -0.008(4) -0.009(4) 0.003(4)
C59 0.054(5) 0.036(4) 0.079(4) -0.010(5) -0.024(4) 0.006(5)
C60 0.072(5) 0.037(5) 0.069(5) -0.008(5) -0.028(5) 0.003(5)
C61 0.079(4) 0.032(4) 0.046(4) 0.002(4) -0.010(4) -0.003(5)
C62 0.067(5) 0.027(5) 0.040(5) 0.002(5) -0.001(4) -0.009(5)
C63 0.028(5) 0.030(5) 0.088(5) -0.015(5) 0.002(5) 0.004(5)
O2 0.042(5) 0.024(5) 0.063(5) 0.005(4) 0.029(4) -0.013(4)
Si2 0.0507(6) 0.0305(6) 0.0339(6) -0.0027(4) 0.0096(5) -0.0050(5)
C64 0.052(6) 0.043(5) 0.051(6) -0.004(5) 0.005(5) -0.007(5)
C65 0.046(5) 0.041(4) 0.051(5) -0.002(4) 0.007(4) -0.003(4)
C66 0.048(4) 0.037(4) 0.054(4) 0.001(4) 0.011(4) 0.001(4)
C67 0.052(5) 0.043(5) 0.063(5) 0.009(4) 0.004(5) -0.002(5)
C68 0.058(5) 0.044(5) 0.071(5) 0.012(4) 0.007(4) -0.001(4)
C69 0.060(5) 0.042(4) 0.067(5) 0.009(4) 0.017(4) -0.002(4)
C70 0.059(5) 0.038(4) 0.061(5) 0.006(4) 0.023(4) -0.004(4)
C71 0.058(5) 0.033(5) 0.059(5) -0.001(4) 0.022(5) -0.005(5)
C72 0.085(9) 0.038(8) 0.062(8) -0.011(7) 0.019(7) -0.001(8)
C73 0.043(6) 0.051(9) 0.042(9) 0.026(7) -0.007(6) 0.009(7)

loop_
_atom_type_symbol
_atom_type_description
_atom_type_scat_dispersion_real
_atom_type_scat_dispersion_imag
_atom_type_scat_source
C C 0.0033 0.0016 'International Tables Vol C Tables 4.2.6.8 and 6.1.1.4'
H H 0.0000 0.0000 'International Tables Vol C Tables 4.2.6.8 and 6.1.1.4'
O O 0.0106 0.0060 'International Tables Vol C Tables 4.2.6.8 and 6.1.1.4'
P P 0.1023 0.0942 'International Tables Vol C Tables 4.2.6.8 and 6.1.1.4'
Si Si 0.0817 0.0704 'International Tables Vol C Tables 4.2.6.8 and 6.1.1.4'
Pd Pd -0.9988 1.0072 'International Tables Vol C Tables 4.2.6.8 and 6.1.1.4'

loop_
_exptl_crystal_face_index_h
_exptl_crystal_face_index_k
_exptl_crystal_face_index_l
_exptl_crystal_face_perp_dist
0.00 1.00 0.00 0.3000
-1.00 0.00 1.00 0.0900
1.00 0.00 0.00 0.0800
1.00 0.00 1.00 0.0600
0.00 0.00 1.00 0.0700
1.00 0.00 -1.00 0.0900
-1.00 0.00 -1.00 0.0600
0.00 -1.00 0.00 0.2600
-1.00 0.00 0.00 0.0800
0.00 0.00 -1.00 0.0700

loop_
_geom_angle_atom_site_label_1
_geom_angle_atom_site_label_2
_geom_angle_atom_site_label_3
_geom_angle
_geom_angle_site_symmetry_1
C2 C1 C6 119.0(3) .
C2 C1 P1 121.8(2) .
C6 C1 P1 119.2(2) .
C1 C2 C3 120.4(3) .
C1 C2 H2 119.8 .
C3 C2 H2 119.8 .
C4 C3 C2 119.9(3) .
C4 C3 H3 120.0 .
C2 C3 H3 120.0 .
C5 C4 C3 120.1(3) .
C5 C4 H4 120.0 .
C3 C4 H4 120.0 .
C4 C5 C6 120.5(3) .
C4 C5 H5 119.7 .
C6 C5 H5 119.7 .
C5 C6 C1 120.0(3) .
C5 C6 H6 120.0 .
C1 C6 H6 120.0 .
C8 C7 C12 119.1(3) .
C8 C7 P1 117.4(2) .
C12 C7 P1 123.5(2) .
C9 C8 C7 120.3(3) .
C9 C8 H8 119.8 .
C7 C8 H8 119.8 .
C10 C9 C8 120.1(3) .
C10 C9 H9 120.0 .
C8 C9 H9 120.0 .
C11 C10 C9 120.1(3) .
C11 C10 H10 120.0 .
C9 C10 H10 120.0 .
C10 C11 C12 120.1(3) .
C10 C11 H11 119.9 .
C12 C11 H11 119.9 .
C11 C12 C7 120.3(3) .
C11 C12 H12 119.8 .
C7 C12 H12 119.8 .
C14 C13 C18 119.3(3) .
C14 C13 P1 120.1(2) .
C18 C13 P1 120.5(2) .
C15 C14 C13 120.2(3) .
C15 C14 H14 119.9 .
C13 C14 H14 119.9 .
C16 C15 C14 120.2(3) .
C16 C15 H15 119.9 .
C14 C15 H15 119.9 .
C15 C16 C17 120.3(3) .
C15 C16 H16 119.9 .
C17 C16 H16 119.9 .
C16 C17 C18 120.2(3) .
C16 C17 H17 119.9 .
C18 C17 H17 119.9 .
C17 C18 C13 119.8(3) .
C17 C18 H18 120.1 .
C13 C18 H18 120.1 .
C24 C19 C20 118.0(3) .
C24 C19 P2 123.8(2) .
C20 C19 P2 118.1(2) .
C21 C20 C19 121.0(3) .
C21 C20 H20 119.5 .
C19 C20 H20 119.5 .
C22 C21 C20 120.4(3) .
C22 C21 H21 119.8 .
C20 C21 H21 119.8 .
C21 C22 C23 119.4(3) .
C21 C22 H22 120.3 .
C23 C22 H22 120.3 .
C22 C23 C24 120.7(3) .
C22 C23 H23 119.7 .
C24 C23 H23 119.7 .
C19 C24 C23 120.5(3) .
C19 C24 H24 119.8 .
C23 C24 H24 119.8 .
C26 C25 C30 119.0(3) .
C26 C25 P2 122.8(2) .
C30 C25 P2 118.1(2) .
C25 C26 C27 120.0(3) .
C25 C26 H26 120.0 .
C27 C26 H26 120.0 .
C28 C27 C26 120.5(3) .
C28 C27 H27 119.8 .
C26 C27 H27 119.8 .
C27 C28 C29 120.3(3) .
C27 C28 H28 119.8 .
C29 C28 H28 119.9 .
C28 C29 C30 120.0(3) .
C28 C29 H29 120.0 .
C30 C29 H29 120.0 .
C29 C30 C25 120.1(3) .
C29 C30 H30 119.9 .
C25 C30 H30 119.9 .
C32 C31 C36 119.4(3) .
C32 C31 P2 118.4(2) .
C36 C31 P2 122.2(2) .
C31 C32 C33 120.0(3) .
C31 C32 H32 120.0 .
C33 C32 H32 120.0 .
C34 C33 C32 120.5(3) .
C34 C33 H33 119.8 .
C32 C33 H33 119.8 .
C33 C34 C35 120.2(3) .
C33 C34 H34 119.9 .
C35 C34 H34 119.9 .
C34 C35 C36 120.2(3) .
C34 C35 H35 119.9 .
C36 C35 H35 119.9 .
C35 C36 C31 119.8(3) .
C35 C36 H36 120.1 .
C31 C36 H36 120.1 .
Si1 O1 Pd1 160.2(3) .
O1 Si1 C37 115.32(18) .
O1 Si1 C46 111.1(2) .
C37 Si1 C46 106.49(18) .
O1 Si1 C45 113.78(19) .
C37 Si1 C45 102.34(19) .
C46 Si1 C45 107.0(2) .
C38 C37 Si1 127.0(3) .
C38 C37 H37 116.5 .
Si1 C37 H37 116.5 .
C37 C38 C39 131.9(3) .
C37 C38 H38 114.0 .
C39 C38 H38 114.0 .
C40 C39 C44 120.0 .
C40 C39 C38 119.1(2) .
C44 C39 C38 120.7(2) .
C41 C40 C39 120.0 .
C41 C40 H40 120.0 .
C39 C40 H40 120.0 .
C40 C41 C42 120.0 .
C40 C41 H41 120.0 .
C42 C41 H41 120.0 .
C41 C42 C43 120.0 .
C41 C42 H42 120.0 .
C43 C42 H42 120.0 .
C44 C43 C42 120.0 .
C44 C43 H43 120.0 .
C42 C43 H43 120.0 .
C43 C44 C39 120.0 .
C43 C44 H44 120.0 .
C39 C44 H44 120.0 .
Si1 C45 H45A 109.5 .
Si1 C45 H45B 109.5 .
H45A C45 H45B 109.5 .
Si1 C45 H45C 109.5 .
H45A C45 H45C 109.5 .
H45B C45 H45C 109.5 .
Si1 C46 H46A 109.5 .
Si1 C46 H46B 109.5 .
H46A C46 H46B 109.5 .
Si1 C46 H46C 109.5 .
H46A C46 H46C 109.5 .
H46B C46 H46C 109.5 .
C48 C47 C52 120.0 .
C48 C47 Pd1 124.46(14) .
C52 C47 Pd1 115.54(14) .
C47 C48 C49 120.0 .
C47 C48 C53 121.0(2) .
C49 C48 C53 119.0(2) .
C48 C49 C50 120.0 .
C48 C49 H49 120.0 .
C50 C49 H49 120.0 .
C51 C50 C49 120.0 .
C51 C50 H50 120.0 .
C49 C50 H50 120.0 .
C52 C51 C50 120.0 .
C52 C51 H51 120.0 .
C50 C51 H51 120.0 .
C51 C52 C47 120.0 .
C51 C52 H52 120.0 .
C47 C52 H52 120.0 .
C48 C53 H53A 109.5 .
C48 C53 H53B 109.5 .
H53A C53 H53B 109.5 .
C48 C53 H53C 109.5 .
H53A C53 H53C 109.5 .
H53B C53 H53C 109.5 .
C1 P1 C7 105.46(12) .
C1 P1 C13 103.80(13) .
C7 P1 C13 104.82(13) .
C1 P1 Pd1 113.23(9) .
C7 P1 Pd1 110.79(9) .
C13 P1 Pd1 117.68(9) .
C31 P2 C25 105.26(13) .
C31 P2 C19 103.00(12) .
C25 P2 C19 105.02(12) .
C31 P2 Pd1 112.32(9) .
C25 P2 Pd1 110.67(9) .
C19 P2 Pd1 119.36(9) .
C47 Pd1 O1 173.09(14) .
C57 Pd1 O2 170.2(5) .
C47 Pd1 P1 88.11(10) .
C57 Pd1 P1 86.8(5) .
O1 Pd1 P1 93.75(9) .
O2 Pd1 P1 89.4(4) .
C47 Pd1 P2 89.36(10) .
C57 Pd1 P2 90.3(5) .
O1 Pd1 P2 88.98(9) .
O2 Pd1 P2 93.6(4) .
P1 Pd1 P2 176.86(3) .
C56 C54 C55 120.1(4) 3_675
C56 C54 H54 119.9 3_675
C55 C54 H54 119.9 .
C56 C55 C54 119.8(4) .
C56 C55 H55 120.1 .
C54 C55 H55 120.1 .
C54 C56 C55 120.1(4) 3_675
C54 C56 H56 119.9 3_675
C55 C56 H56 119.9 .
C58 C57 C62 120.0 .
C58 C57 Pd1 123.6(6) .
C62 C57 Pd1 116.4(6) .
C57 C58 C59 120.0 .
C57 C58 C63 120.5(4) .
C59 C58 C63 119.5(4) .
C58 C59 C60 120.0 .
C58 C59 H59 120.0 .
C60 C59 H59 120.0 .
C61 C60 C59 120.0 .
C61 C60 H60 120.0 .
C59 C60 H60 120.0 .
C60 C61 C62 120.0 .
C60 C61 H61 120.0 .
C62 C61 H61 120.0 .
C61 C62 C57 120.0 .
C61 C62 H62 120.0 .
C57 C62 H62 120.0 .
C58 C63 H63A 109.5 .
C58 C63 H63B 109.5 .
H63A C63 H63B 109.5 .
C58 C63 H63C 109.5 .
H63A C63 H63C 109.5 .
H63B C63 H63C 109.5 .
Si2 O2 Pd1 161.4(7) .
O2 Si2 C64 118.1(5) .
O2 Si2 C73 113.0(5) .
C64 Si2 C73 103.2(4) .
O2 Si2 C72 111.9(5) .
C64 Si2 C72 103.2(4) .
C73 Si2 C72 106.2(5) .
C65 C64 Si2 135.8(8) .
C65 C64 H64 112.1 .
Si2 C64 H64 112.1 .
C64 C65 C66 131.2(8) .
C64 C65 H65 114.4 .
C66 C65 H65 114.4 .
C67 C66 C71 120.0 .
C67 C66 C65 119.4(4) .
C71 C66 C65 119.0(5) .
C68 C67 C66 120.0 .
C68 C67 H67 120.0 .
C66 C67 H67 120.0 .
C67 C68 C69 120.0 .
C67 C68 H68 120.0 .
C69 C68 H68 120.0 .
C68 C69 C70 120.0 .
C68 C69 H69 120.0 .
C70 C69 H69 120.0 .
C71 C70 C69 120.0 .
C71 C70 H70 120.0 .
C69 C70 H70 120.0 .
C70 C71 C66 120.0 .
C70 C71 H71 120.0 .
C66 C71 H71 120.0 .
Si2 C72 H72A 109.5 .
Si2 C72 H72B 109.5 .
H72A C72 H72B 109.5 .
Si2 C72 H72C 109.5 .
H72A C72 H72C 109.5 .
H72B C72 H72C 109.5 .
Si2 C73 H73A 109.5 .
Si2 C73 H73B 109.5 .
H73A C73 H73B 109.5 .
Si2 C73 H73C 109.5 .
H73A C73 H73C 109.5 .
H73B C73 H73C 109.5 .

loop_
_geom_bond_atom_site_label_1
_geom_bond_atom_site_label_2
_geom_bond_distance
_geom_bond_site_symmetry_2
C1 C2 1.381(4) .
C1 C6 1.387(4) .
C1 P1 1.825(3) .
C2 C3 1.385(4) .
C2 H2 0.9500 .
C3 C4 1.374(5) .
C3 H3 0.9500 .
C4 C5 1.363(5) .
C4 H4 0.9500 .
C5 C6 1.383(4) .
C5 H5 0.9500 .
C6 H6 0.9500 .
C7 C8 1.388(4) .
C7 C12 1.392(4) .
C7 P1 1.827(3) .
C8 C9 1.387(4) .
C8 H8 0.9500 .
C9 C10 1.381(5) .
C9 H9 0.9500 .
C10 C11 1.377(5) .
C10 H10 0.9500 .
C11 C12 1.386(4) .
C11 H11 0.9500 .
C12 H12 0.9500 .
C13 C14 1.391(4) .
C13 C18 1.394(4) .
C13 P1 1.830(3) .
C14 C15 1.384(4) .
C14 H14 0.9500 .
C15 C16 1.372(5) .
C15 H15 0.9500 .
C16 C17 1.379(5) .
C16 H16 0.9500 .
C17 C18 1.387(5) .
C17 H17 0.9500 .
C18 H18 0.9500 .
C19 C24 1.382(4) .
C19 C20 1.391(4) .
C19 P2 1.828(3) .
C20 C21 1.382(4) .
C20 H20 0.9500 .
C21 C22 1.371(4) .
C21 H21 0.9500 .
C22 C23 1.370(5) .
C22 H22 0.9500 .
C23 C24 1.392(4) .
C23 H23 0.9500 .
C24 H24 0.9500 .
C25 C26 1.387(4) .
C25 C30 1.394(4) .
C25 P2 1.821(3) .
C26 C27 1.387(4) .
C26 H26 0.9500 .
C27 C28 1.364(5) .
C27 H27 0.9500 .
C28 C29 1.375(5) .
C28 H28 0.9500 .
C29 C30 1.386(4) .
C29 H29 0.9500 .
C30 H30 0.9500 .
C31 C32 1.383(4) .
C31 C36 1.388(4) .
C31 P2 1.820(3) .
C32 C33 1.387(5) .
C32 H32 0.9500 .
C33 C34 1.360(5) .
C33 H33 0.9500 .
C34 C35 1.374(5) .
C34 H34 0.9500 .
C35 C36 1.387(4) .
C35 H35 0.9500 .
C36 H36 0.9500 .
O1 Si1 1.541(3) .
O1 Pd1 2.053(3) .
Si1 C37 1.871(4) .
Si1 C46 1.878(3) .
Si1 C45 1.885(4) .
C37 C38 1.328(5) .
C37 H37 0.9500 .
C38 C39 1.464(4) .
C38 H38 0.9500 .
C39 C40 1.3900 .
C39 C44 1.3900 .
C40 C41 1.3900 .
C40 H40 0.9500 .
C41 C42 1.3900 .
C41 H41 0.9500 .
C42 C43 1.3900 .
C42 H42 0.9500 .
C43 C44 1.3900 .
C43 H43 0.9500 .
C44 H44 0.9500 .
C45 H45A 0.9800 .
C45 H45B 0.9800 .
C45 H45C 0.9800 .
C46 H46A 0.9800 .
C46 H46B 0.9800 .
C46 H46C 0.9800 .
C47 C48 1.3900 .
C47 C52 1.3900 .
C47 Pd1 1.9997(17) .
C48 C49 1.3900 .
C48 C53 1.481(6) .
C49 C50 1.3900 .
C49 H49 0.9500 .
C50 C51 1.3900 .
C50 H50 0.9500 .
C51 C52 1.3900 .
C51 H51 0.9500 .
C52 H52 0.9500 .
C53 H53A 0.9800 .
C53 H53B 0.9800 .
C53 H53C 0.9800 .
P1 Pd1 2.3154(7) .
P2 Pd1 2.3195(7) .
Pd1 C57 2.002(5) .
Pd1 O2 2.072(5) .
C54 C56 1.369(5) 3_675
C54 C55 1.384(5) .
C54 H54 0.9500 .
C55 C56 1.371(5) .
C55 H55 0.9500 .
C56 C54 1.369(5) 3_675
C56 H56 0.9500 .
C57 C58 1.3900 .
C57 C62 1.3900 .
C58 C59 1.3900 .
C58 C63 1.481(8) .
C59 C60 1.3900 .
C59 H59 0.9500 .
C60 C61 1.3900 .
C60 H60 0.9500 .
C61 C62 1.3900 .
C61 H61 0.9500 .
C62 H62 0.9500 .
C63 H63A 0.9800 .
C63 H63B 0.9800 .
C63 H63C 0.9800 .
O2 Si2 1.540(5) .
Si2 C64 1.858(6) .
Si2 C73 1.886(5) .
Si2 C72 1.888(5) .
C64 C65 1.309(6) .
C64 H64 0.9500 .
C65 C66 1.467(6) .
C65 H65 0.9500 .
C66 C67 1.3900 .
C66 C71 1.3900 .
C67 C68 1.3900 .
C67 H67 0.9500 .
C68 C69 1.3900 .
C68 H68 0.9500 .
C69 C70 1.3900 .
C69 H69 0.9500 .
C70 C71 1.3900 .
C70 H70 0.9500 .
C71 H71 0.9500 .
C72 H72A 0.9800 .
C72 H72B 0.9800 .
C72 H72C 0.9800 .
C73 H73A 0.9800 .
C73 H73B 0.9800 .
C73 H73C 0.9800 .
